data_7022427
loop_
_publ_author_name
'DiFranco, Stephen A.'
'Staples, Richard J.'
'Odom, Aaron L.'

_publ_section_title
;
 Single-site N-N bond cleavage by Mo(IV): possible mechanisms of
 hydrazido(1-) to nitrido conversion.
;
_journal_issue 7
_journal_name_full 'Dalton transactions (Cambridge, England : 2003)'
_journal_page_first 2530
_journal_page_last 2539
_journal_paper_doi 10.1039/c2dt32643d
_journal_volume 42
_journal_year 2013
_chemical_formula_moiety 'C33 H45 Mo N5 0.5(C7H8) '
_chemical_formula_sum 'C36.5 H49 Mo N5'
_chemical_formula_weight 653.75
_chemical_name_common Mo(dpma-mes)(NMe2)2
_chemical_properties_physical 'air-sensitive, moisture-sensitive, oxygen-sensitive'
_space_group_IT_number 2
_symmetry_cell_setting triclinic
_symmetry_Int_Tables_number 2
_symmetry_space_group_name_Hall '-P 1'
_symmetry_space_group_name_H-M 'P -1'
_atom_sites_solution_hydrogens geom
_atom_sites_solution_primary direct
_atom_sites_solution_secondary difmap
_audit_creation_method SHELXL-97
_cell_angle_alpha 86.0570(10)
_cell_angle_beta 87.9400(10)
_cell_angle_gamma 78.6400(10)
_cell_formula_units_Z 2
_cell_length_a 8.01950(10)
_cell_length_b 11.07540(10)
_cell_length_c 19.0449(2)
_cell_measurement_reflns_used 182
_cell_measurement_temperature 173(2)
_cell_measurement_theta_max 23.45
_cell_measurement_theta_min 5.42
_cell_volume 1654.05(3)
_computing_cell_refinement 'APEX2 (BRUKER, V2008.5-0, 2006)'
_computing_data_collection 'COSMO (BRUKER, V1.58, 2006)'
_computing_data_reduction 'SAINT (BRUKER, V7.34A, 2006)'
_computing_molecular_graphics 'SHELXTL (Sheldrick, Acta Cryst. A64 2008, 112-122)'
_computing_publication_material 'SHELXTL (Sheldrick, Acta Cryst. A64 2008, 112-122)'
_computing_structure_refinement 'SHELXL (Sheldrick, Acta Cryst. A64 2008, 112-122)'
_computing_structure_solution 'SHELXS (Sheldrick, Acta Cryst. A64 2008, 112-122)'
_diffrn_ambient_temperature 173(2)
_diffrn_detector_area_resol_mean 836.6
_diffrn_measured_fraction_theta_full 0.957
_diffrn_measured_fraction_theta_max 0.957
_diffrn_measurement_method '\w,and/f 0.5 deg'
_diffrn_radiation_monochromator graphite
_diffrn_radiation_probe x-ray
_diffrn_radiation_type CuK\a
_diffrn_radiation_wavelength 1.54178
_diffrn_reflns_av_R_equivalents 0.0372
_diffrn_reflns_av_sigmaI/netI 0.0365
_diffrn_reflns_limit_h_max 8
_diffrn_reflns_limit_h_min -9
_diffrn_reflns_limit_k_max 13
_diffrn_reflns_limit_k_min -12
_diffrn_reflns_limit_l_max 22
_diffrn_reflns_limit_l_min -21
_diffrn_reflns_number 19474
_diffrn_reflns_theta_full 67.85
_diffrn_reflns_theta_max 67.85
_diffrn_reflns_theta_min 2.33
_diffrn_source 'fine-focus sealed tube'
_diffrn_source_type 'sealed tube'
_exptl_absorpt_coefficient_mu 3.480
_exptl_absorpt_correction_T_max 0.7530
_exptl_absorpt_correction_T_min 0.5744
_exptl_absorpt_correction_type multi-scan
_exptl_absorpt_process_details SADABS
_exptl_crystal_colour Green
_exptl_crystal_density_diffrn 1.313
_exptl_crystal_density_method 'not measured'
_exptl_crystal_description plate
_exptl_crystal_F_000 690
_exptl_crystal_recrystallization_method 'Cold toluene'
_exptl_crystal_size_max 0.304
_exptl_crystal_size_mid 0.210
_exptl_crystal_size_min 0.068
_refine_diff_density_max 1.339
_refine_diff_density_min -0.388
_refine_diff_density_rms 0.069
_refine_ls_extinction_method none
_refine_ls_goodness_of_fit_ref 1.062
_refine_ls_hydrogen_treatment constr
_refine_ls_matrix_type full
_refine_ls_number_parameters 400
_refine_ls_number_reflns 5753
_refine_ls_number_restraints 0
_refine_ls_restrained_S_all 1.062
_refine_ls_R_factor_all 0.0334
_refine_ls_R_factor_gt 0.0310
_refine_ls_shift/su_max 0.001
_refine_ls_shift/su_mean 0.000
_refine_ls_structure_factor_coef Fsqd
_refine_ls_weighting_details 'calc w=1/[\s^2^(Fo^2^)+(0.0390P)^2^+1.1234P] where P=(Fo^2^+2Fc^2^)/3'
_refine_ls_weighting_scheme calc
_refine_ls_wR_factor_gt 0.0759
_refine_ls_wR_factor_ref 0.0774
_reflns_number_gt 5414
_reflns_number_total 5753
_reflns_threshold_expression >2sigma(I)
_cod_data_source_file c2dt32643d.txt
_cod_data_source_block mop1
_cod_depositor_comments
;
The following automatic conversions were performed:

'_exptl_absorpt_correction_type' value 'Multi-scan' changed to
'multi-scan' according to
/home/saulius/struct/CIF-dictionaries/cif_core.dic dictionary named
'cif_core.dic' version 2.4.2 from 2011-04-26.

Automatic conversion script
Id: cif_fix_values 1891 2012-01-12 08:04:46Z andrius 
;
_cod_original_formula_sum 'C36.50 H49 Mo N5'
_cod_database_code 7022427
_contact_crystallographer_name 'Richard Staples'
_contact_crystallographer_email xraystaples@chemistry.msu.com

loop_
_symmetry_equiv_pos_as_xyz
'x, y, z'
'-x, -y, -z'

loop_
_atom_site_label
_atom_site_type_symbol
_atom_site_fract_x
_atom_site_fract_y
_atom_site_fract_z
_atom_site_U_iso_or_equiv
_atom_site_adp_type
_atom_site_occupancy
_atom_site_symmetry_multiplicity
_atom_site_calc_flag
_atom_site_refinement_flags
Mo1 Mo 0.55060(2) 0.202724(15) 0.166057(9) 0.01781(7) Uani 1 1 d .
N1 N 0.6812(2) 0.03027(17) 0.13540(10) 0.0209(4) Uani 1 1 d .
N2 N 0.6236(2) 0.37338(17) 0.15361(10) 0.0191(4) Uani 1 1 d .
N3 N 0.6099(2) 0.23690(17) 0.04261(10) 0.0219(4) Uani 1 1 d .
N4 N 0.3097(3) 0.21640(18) 0.15931(11) 0.0261(4) Uani 1 1 d .
N5 N 0.5668(3) 0.17203(18) 0.26620(10) 0.0254(4) Uani 1 1 d .
C24 C 0.7359(3) 0.3865(2) 0.09807(12) 0.0205(5) Uani 1 1 d .
C23 C 0.8021(3) 0.4904(2) 0.10336(12) 0.0239(5) Uani 1 1 d .
H23 H 0.8808 0.5188 0.0727 0.029 Uiso 1 1 calc R
C22 C 0.7271(3) 0.5461(2) 0.16480(13) 0.0250(5) Uani 1 1 d .
H22 H 0.7477 0.6183 0.1820 0.030 Uiso 1 1 calc R
C21 C 0.6185(3) 0.4740(2) 0.19420(12) 0.0207(5) Uani 1 1 d .
C211 C 0.5000(3) 0.4970(2) 0.25596(12) 0.0216(5) Uani 1 1 d .
C216 C 0.5635(3) 0.4946(2) 0.32405(13) 0.0257(5) Uani 1 1 d .
C215 C 0.4481(3) 0.5099(2) 0.38112(13) 0.0296(5) Uani 1 1 d .
H215 H 0.4899 0.5043 0.4264 0.036 Uiso 1 1 calc R
C214 C 0.2742(3) 0.5328(2) 0.37252(13) 0.0304(6) Uani 1 1 d .
C213 C 0.2134(3) 0.5432(2) 0.30462(13) 0.0278(5) Uani 1 1 d .
H213 H 0.0967 0.5624 0.2979 0.033 Uiso 1 1 calc R
C212 C 0.3237(3) 0.5254(2) 0.24619(13) 0.0236(5) Uani 1 1 d .
C21C C 0.7494(3) 0.4839(3) 0.33699(14) 0.0346(6) Uani 1 1 d .
H21A H 0.7774 0.5645 0.3328 0.052 Uiso 1 1 calc R
H21B H 0.8150 0.4332 0.3030 0.052 Uiso 1 1 calc R
H21C H 0.7747 0.4471 0.3835 0.052 Uiso 1 1 calc R
C21B C 0.1521(4) 0.5507(3) 0.43531(15) 0.0452(7) Uani 1 1 d .
H21D H 0.1154 0.4746 0.4484 0.068 Uiso 1 1 calc R
H21E H 0.0552 0.6137 0.4231 0.068 Uiso 1 1 calc R
H21F H 0.2085 0.5749 0.4741 0.068 Uiso 1 1 calc R
C21A C 0.2504(3) 0.5450(2) 0.17349(13) 0.0293(5) Uani 1 1 d .
H21G H 0.1285 0.5604 0.1772 0.044 Uiso 1 1 calc R
H21H H 0.2898 0.4725 0.1480 0.044 Uiso 1 1 calc R
H21I H 0.2864 0.6144 0.1490 0.044 Uiso 1 1 calc R
C31 C 0.6545(3) 0.1159(2) 0.01160(12) 0.0257(5) Uani 1 1 d .
H31A H 0.7303 0.1209 -0.0289 0.031 Uiso 1 1 calc R
H31B H 0.5525 0.0918 -0.0039 0.031 Uiso 1 1 calc R
C32 C 0.7672(3) 0.2884(2) 0.04694(12) 0.0234(5) Uani 1 1 d .
H32A H 0.8610 0.2235 0.0622 0.028 Uiso 1 1 calc R
H32B H 0.7968 0.3226 0.0010 0.028 Uiso 1 1 calc R
C33 C 0.4848(3) 0.3245(2) -0.00063(13) 0.0284(5) Uani 1 1 d .
H33A H 0.5347 0.3401 -0.0461 0.043 Uiso 1 1 calc R
H33B H 0.4528 0.4005 0.0222 0.043 Uiso 1 1 calc R
H33C H 0.3858 0.2896 -0.0061 0.043 Uiso 1 1 calc R
C41 C 0.2257(4) 0.1804(3) 0.09977(15) 0.0365(6) Uani 1 1 d .
H41A H 0.1579 0.1211 0.1159 0.055 Uiso 1 1 calc R
H41B H 0.3098 0.1445 0.0661 0.055 Uiso 1 1 calc R
H41C H 0.1539 0.2518 0.0780 0.055 Uiso 1 1 calc R
C42 C 0.1793(3) 0.2587(3) 0.21356(15) 0.0349(6) Uani 1 1 d .
H42A H 0.0917 0.3215 0.1929 0.052 Uiso 1 1 calc R
H42B H 0.2307 0.2918 0.2507 0.052 Uiso 1 1 calc R
H42C H 0.1306 0.1904 0.2323 0.052 Uiso 1 1 calc R
C51 C 0.4589(4) 0.1245(3) 0.32042(14) 0.0382(6) Uani 1 1 d .
H51A H 0.5270 0.0603 0.3493 0.057 Uiso 1 1 calc R
H51B H 0.3727 0.0920 0.2985 0.057 Uiso 1 1 calc R
H51C H 0.4061 0.1901 0.3491 0.057 Uiso 1 1 calc R
C52 C 0.7204(4) 0.1922(3) 0.29964(14) 0.0368(6) Uani 1 1 d .
H52A H 0.6884 0.2479 0.3364 0.055 Uiso 1 1 calc R
H52B H 0.7907 0.2269 0.2651 0.055 Uiso 1 1 calc R
H52C H 0.7824 0.1149 0.3193 0.055 Uiso 1 1 calc R
C14 C 0.7395(3) 0.0226(2) 0.06572(12) 0.0242(5) Uani 1 1 d .
C13 C 0.8638(3) -0.0799(2) 0.05955(13) 0.0294(5) Uani 1 1 d .
H13 H 0.9240 -0.1044 0.0186 0.035 Uiso 1 1 calc R
C12 C 0.8838(3) -0.1418(2) 0.12699(14) 0.0312(6) Uani 1 1 d .
H12 H 0.9594 -0.2150 0.1385 0.037 Uiso 1 1 calc R
C11 C 0.7712(3) -0.0744(2) 0.17242(13) 0.0240(5) Uani 1 1 d .
C111 C 0.7269(3) -0.1131(2) 0.24561(13) 0.0242(5) Uani 1 1 d .
C116 C 0.8442(3) -0.1243(2) 0.29997(14) 0.0290(5) Uani 1 1 d .
C115 C 0.7978(4) -0.1633(2) 0.36744(14) 0.0336(6) Uani 1 1 d .
H115 H 0.8741 -0.1678 0.4036 0.040 Uiso 1 1 calc R
C114 C 0.6418(4) -0.1958(2) 0.38263(14) 0.0345(6) Uani 1 1 d .
C113 C 0.5303(3) -0.1900(2) 0.32786(14) 0.0315(6) Uani 1 1 d .
H113 H 0.4265 -0.2141 0.3370 0.038 Uiso 1 1 calc R
C112 C 0.5700(3) -0.1492(2) 0.25960(13) 0.0266(5) Uani 1 1 d .
C11C C 1.0191(4) -0.0964(3) 0.28633(16) 0.0416(7) Uani 1 1 d .
H11A H 1.0609 -0.0730 0.3290 0.062 Uiso 1 1 calc R
H11B H 1.0136 -0.0299 0.2508 0.062 Uiso 1 1 calc R
H11C H 1.0943 -0.1683 0.2705 0.062 Uiso 1 1 calc R
C11B C 0.5948(5) -0.2361(3) 0.45690(16) 0.0483(8) Uani 1 1 d .
H11D H 0.5676 -0.1654 0.4847 0.073 Uiso 1 1 calc R
H11E H 0.6890 -0.2936 0.4771 0.073 Uiso 1 1 calc R
H11F H 0.4979 -0.2749 0.4561 0.073 Uiso 1 1 calc R
C11A C 0.4455(3) -0.1462(2) 0.20180(14) 0.0331(6) Uani 1 1 d .
H11G H 0.3740 -0.2049 0.2140 0.050 Uiso 1 1 calc R
H11H H 0.5066 -0.1668 0.1586 0.050 Uiso 1 1 calc R
H11I H 0.3765 -0.0650 0.1959 0.050 Uiso 1 1 calc R
C2S C 0.8700(6) 1.0990(6) 0.4898(3) 0.0923(18) Uani 1 1 d .
H2S H 0.7833 1.1676 0.4824 0.111 Uiso 1 1 calc R
C1S C 0.8427(7) 1.0046(6) 0.5322(3) 0.0953(18) Uani 1 1 d .
H1S H 0.7369 1.0062 0.5542 0.114 Uiso 1 1 calc R
C3S C 0.9725(7) 0.9041(5) 0.5436(3) 0.0863(16) Uani 1 1 d .
H3SA H 0.9536 0.8360 0.5748 0.104 Uiso 0.50 1 d PR
C4S C 0.9451(9) 0.8092(8) 0.5814(4) 0.0537(17) Uani 0.50 1 d P
H4S1 H 0.9344 0.8279 0.6300 0.081 Uiso 0.50 1 calc PR
H4S2 H 1.0384 0.7414 0.5753 0.081 Uiso 0.50 1 calc PR
H4S3 H 0.8419 0.7873 0.5671 0.081 Uiso 0.50 1 calc PR

loop_
_atom_site_aniso_label
_atom_site_aniso_U_11
_atom_site_aniso_U_22
_atom_site_aniso_U_33
_atom_site_aniso_U_23
_atom_site_aniso_U_13
_atom_site_aniso_U_12
Mo1 0.01539(11) 0.01729(11) 0.02042(11) 0.00033(6) 0.00018(6) -0.00299(6)
N1 0.0189(10) 0.0188(9) 0.0239(10) -0.0013(7) 0.0010(7) -0.0010(7)
N2 0.0154(10) 0.0212(9) 0.0211(9) 0.0005(7) -0.0009(7) -0.0048(7)
N3 0.0203(11) 0.0240(10) 0.0212(9) 0.0008(8) -0.0021(7) -0.0045(8)
N4 0.0242(11) 0.0236(10) 0.0305(11) 0.0008(8) -0.0011(8) -0.0057(8)
N5 0.0279(12) 0.0215(10) 0.0253(10) 0.0008(8) 0.0005(8) -0.0023(8)
C24 0.0163(12) 0.0243(11) 0.0201(11) 0.0027(9) -0.0014(8) -0.0031(8)
C23 0.0181(13) 0.0275(12) 0.0266(12) 0.0029(9) 0.0013(9) -0.0076(9)
C22 0.0233(13) 0.0210(11) 0.0320(13) -0.0020(9) -0.0020(9) -0.0068(9)
C21 0.0172(12) 0.0204(11) 0.0242(11) -0.0011(9) -0.0023(8) -0.0026(8)
C211 0.0221(13) 0.0181(11) 0.0250(12) -0.0021(9) 0.0019(9) -0.0054(8)
C216 0.0255(14) 0.0249(12) 0.0273(12) -0.0053(9) -0.0017(9) -0.0052(9)
C215 0.0325(15) 0.0315(13) 0.0253(12) -0.0055(10) -0.0013(10) -0.0060(10)
C214 0.0327(16) 0.0297(13) 0.0289(13) -0.0042(10) 0.0082(10) -0.0071(10)
C213 0.0208(13) 0.0282(13) 0.0334(13) -0.0021(10) 0.0031(10) -0.0031(9)
C212 0.0230(13) 0.0193(11) 0.0284(12) 0.0005(9) -0.0003(9) -0.0047(9)
C21C 0.0286(15) 0.0436(15) 0.0329(14) -0.0092(11) -0.0064(10) -0.0072(11)
C21B 0.0410(19) 0.0595(19) 0.0321(15) -0.0033(13) 0.0118(12) -0.0046(14)
C21A 0.0233(14) 0.0337(13) 0.0297(13) 0.0002(10) -0.0027(10) -0.0027(10)
C31 0.0279(14) 0.0273(12) 0.0231(12) -0.0047(9) -0.0005(9) -0.0069(10)
C32 0.0217(13) 0.0266(12) 0.0228(11) -0.0015(9) 0.0031(9) -0.0071(9)
C33 0.0304(15) 0.0301(13) 0.0236(12) 0.0060(10) -0.0060(9) -0.0052(10)
C41 0.0258(15) 0.0452(16) 0.0410(15) -0.0023(12) -0.0107(11) -0.0117(11)
C42 0.0242(15) 0.0358(14) 0.0445(16) -0.0009(12) 0.0059(11) -0.0073(10)
C51 0.0492(19) 0.0340(14) 0.0280(13) 0.0023(11) 0.0109(12) -0.0034(12)
C52 0.0451(18) 0.0350(14) 0.0318(14) 0.0025(11) -0.0202(12) -0.0098(12)
C14 0.0258(14) 0.0243(12) 0.0240(12) -0.0058(9) 0.0020(9) -0.0076(9)
C13 0.0290(15) 0.0285(13) 0.0310(13) -0.0081(10) 0.0064(10) -0.0051(10)
C12 0.0249(14) 0.0236(12) 0.0417(15) 0.0002(11) 0.0033(10) 0.0022(9)
C11 0.0201(13) 0.0216(11) 0.0291(12) 0.0017(9) 0.0004(9) -0.0026(9)
C111 0.0218(13) 0.0164(11) 0.0317(13) 0.0016(9) 0.0016(9) 0.0016(8)
C116 0.0226(14) 0.0249(12) 0.0367(14) 0.0025(10) -0.0031(10) 0.0012(9)
C115 0.0362(16) 0.0287(13) 0.0330(14) 0.0042(11) -0.0072(11) 0.0001(10)
C114 0.0416(17) 0.0246(13) 0.0344(14) 0.0041(11) 0.0033(11) -0.0019(11)
C113 0.0289(15) 0.0262(13) 0.0386(14) 0.0046(11) 0.0051(11) -0.0067(10)
C112 0.0245(14) 0.0198(11) 0.0337(13) 0.0008(10) 0.0016(10) -0.0011(9)
C11C 0.0264(16) 0.0524(18) 0.0464(17) 0.0007(14) -0.0050(12) -0.0090(12)
C11B 0.059(2) 0.0468(18) 0.0367(16) 0.0112(13) 0.0037(14) -0.0095(14)
C11A 0.0258(15) 0.0358(14) 0.0389(15) 0.0015(11) -0.0002(10) -0.0102(11)
C2S 0.051(3) 0.107(4) 0.116(4) -0.063(4) -0.026(3) 0.013(3)
C1S 0.065(3) 0.105(4) 0.113(4) -0.059(4) -0.030(3) 0.012(3)
C3S 0.076(4) 0.092(4) 0.093(4) -0.046(3) -0.033(3) -0.003(3)
C4S 0.034(4) 0.080(5) 0.051(4) -0.014(4) -0.003(3) -0.015(3)

loop_
_atom_type_symbol
_atom_type_description
_atom_type_scat_dispersion_real
_atom_type_scat_dispersion_imag
_atom_type_scat_source
C C 0.0181 0.0091 'International Tables Vol C Tables 4.2.6.8 and 6.1.1.4'
H H 0.0000 0.0000 'International Tables Vol C Tables 4.2.6.8 and 6.1.1.4'
N N 0.0311 0.0180 'International Tables Vol C Tables 4.2.6.8 and 6.1.1.4'
Mo Mo -0.0483 2.7339 'International Tables Vol C Tables 4.2.6.8 and 6.1.1.4'

loop_
_geom_angle_atom_site_label_1
_geom_angle_atom_site_label_2
_geom_angle_atom_site_label_3
_geom_angle
_geom_angle_site_symmetry_3
N4 Mo1 N5 98.20(9) .
N4 Mo1 N2 112.42(8) .
N5 Mo1 N2 100.34(8) .
N4 Mo1 N1 110.88(8) .
N5 Mo1 N1 98.78(8) .
N2 Mo1 N1 129.05(7) .
N4 Mo1 N3 96.93(8) .
N5 Mo1 N3 164.86(8) .
N2 Mo1 N3 73.66(7) .
N1 Mo1 N3 75.74(7) .
C14 N1 C11 106.08(19) .
C14 N1 Mo1 117.50(15) .
C11 N1 Mo1 133.28(16) .
C24 N2 C21 106.37(18) .
C24 N2 Mo1 115.40(14) .
C21 N2 Mo1 136.73(15) .
C31 N3 C33 111.26(19) .
C31 N3 C32 108.84(18) .
C33 N3 C32 109.03(18) .
C31 N3 Mo1 108.31(13) .
C33 N3 Mo1 119.23(15) .
C32 N3 Mo1 99.23(13) .
C41 N4 C42 108.5(2) .
C41 N4 Mo1 124.78(17) .
C42 N4 Mo1 126.67(17) .
C51 N5 C52 108.3(2) .
C51 N5 Mo1 133.62(19) .
C52 N5 Mo1 118.03(17) .
C23 C24 N2 110.3(2) .
C23 C24 C32 132.4(2) .
N2 C24 C32 117.21(19) .
C24 C23 C22 106.5(2) .
C21 C22 C23 107.5(2) .
C22 C21 N2 109.2(2) .
C22 C21 C211 128.7(2) .
N2 C21 C211 121.94(19) .
C212 C211 C216 119.5(2) .
C212 C211 C21 120.0(2) .
C216 C211 C21 120.5(2) .
C215 C216 C211 118.7(2) .
C215 C216 C21C 119.0(2) .
C211 C216 C21C 122.2(2) .
C214 C215 C216 122.3(2) .
C215 C214 C213 118.3(2) .
C215 C214 C21B 121.1(3) .
C213 C214 C21B 120.6(3) .
C214 C213 C212 121.5(2) .
C213 C212 C211 119.6(2) .
C213 C212 C21A 119.0(2) .
C211 C212 C21A 121.4(2) .
N3 C31 C14 108.90(19) .
C24 C32 N3 108.74(18) .
C13 C14 N1 110.1(2) .
C13 C14 C31 131.2(2) .
N1 C14 C31 118.6(2) .
C14 C13 C12 107.1(2) .
C11 C12 C13 107.6(2) .
C12 C11 N1 109.1(2) .
C12 C11 C111 126.8(2) .
N1 C11 C111 123.4(2) .
C112 C111 C116 119.4(2) .
C112 C111 C11 119.1(2) .
C116 C111 C11 121.3(2) .
C115 C116 C111 119.1(2) .
C115 C116 C11C 119.5(2) .
C111 C116 C11C 121.4(2) .
C114 C115 C116 122.2(3) .
C115 C114 C113 118.1(2) .
C115 C114 C11B 120.7(3) .
C113 C114 C11B 121.2(3) .
C114 C113 C112 121.7(2) .
C113 C112 C111 119.3(2) .
C113 C112 C11A 119.7(2) .
C111 C112 C11A 121.0(2) .
C1S C2S C3S 120.3(5) 2_776
C2S C1S C3S 119.4(6) .
C4S C3S C1S 120.0(7) .
C4S C3S C2S 119.5(6) 2_776
C1S C3S C2S 120.3(6) 2_776

loop_
_geom_bond_atom_site_label_1
_geom_bond_atom_site_label_2
_geom_bond_distance
_geom_bond_site_symmetry_2
Mo1 N4 1.916(2) .
Mo1 N5 1.919(2) .
Mo1 N2 2.0824(18) .
Mo1 N1 2.0994(18) .
Mo1 N3 2.4009(19) .
N1 C14 1.393(3) .
N1 C11 1.398(3) .
N2 C24 1.383(3) .
N2 C21 1.393(3) .
N3 C31 1.476(3) .
N3 C33 1.480(3) .
N3 C32 1.490(3) .
N4 C41 1.457(3) .
N4 C42 1.475(3) .
N5 C51 1.460(3) .
N5 C52 1.468(3) .
C24 C23 1.370(3) .
C24 C32 1.488(3) .
C23 C22 1.420(3) .
C22 C21 1.374(3) .
C21 C211 1.489(3) .
C211 C212 1.403(4) .
C211 C216 1.407(3) .
C216 C215 1.399(3) .
C216 C21C 1.500(4) .
C215 C214 1.381(4) .
C214 C213 1.388(4) .
C214 C21B 1.516(3) .
C213 C212 1.396(3) .
C212 C21A 1.509(3) .
C31 C14 1.490(3) .
C14 C13 1.364(3) .
C13 C12 1.413(4) .
C12 C11 1.374(3) .
C11 C111 1.482(3) .
C111 C112 1.405(3) .
C111 C116 1.407(4) .
C116 C115 1.389(4) .
C116 C11C 1.504(4) .
C115 C114 1.384(4) .
C114 C113 1.388(4) .
C114 C11B 1.511(4) .
C113 C112 1.393(4) .
C112 C11A 1.507(4) .
C2S C1S 1.325(9) .
C2S C3S 1.390(8) 2_776
C1S C3S 1.377(7) .
C3S C4S 1.283(9) .
C3S C2S 1.390(8) 2_776

loop_
_geom_torsion_atom_site_label_1
_geom_torsion_atom_site_label_2
_geom_torsion_atom_site_label_3
_geom_torsion_atom_site_label_4
_geom_torsion
_geom_torsion_site_symmetry_1
_geom_torsion_site_symmetry_4
N4 Mo1 N1 C14 94.74(18) . .
N5 Mo1 N1 C14 -162.93(17) . .
N2 Mo1 N1 C14 -51.9(2) . .
N3 Mo1 N1 C14 2.66(16) . .
N4 Mo1 N1 C11 -108.5(2) . .
N5 Mo1 N1 C11 -6.1(2) . .
N2 Mo1 N1 C11 104.9(2) . .
N3 Mo1 N1 C11 159.4(2) . .
N4 Mo1 N2 C24 -120.38(16) . .
N5 Mo1 N2 C24 136.19(16) . .
N1 Mo1 N2 C24 25.84(19) . .
N3 Mo1 N2 C24 -29.52(15) . .
N4 Mo1 N2 C21 76.0(2) . .
N5 Mo1 N2 C21 -27.5(2) . .
N1 Mo1 N2 C21 -137.8(2) . .
N3 Mo1 N2 C21 166.8(2) . .
N4 Mo1 N3 C31 -93.13(15) . .
N5 Mo1 N3 C31 87.0(3) . .
N2 Mo1 N3 C31 155.47(16) . .
N1 Mo1 N3 C31 16.71(14) . .
N4 Mo1 N3 C33 35.39(17) . .
N5 Mo1 N3 C33 -144.4(3) . .
N2 Mo1 N3 C33 -76.01(16) . .
N1 Mo1 N3 C33 145.23(17) . .
N4 Mo1 N3 C32 153.39(14) . .
N5 Mo1 N3 C32 -26.4(3) . .
N2 Mo1 N3 C32 41.99(13) . .
N1 Mo1 N3 C32 -96.77(14) . .
N5 Mo1 N4 C41 -148.1(2) . .
N2 Mo1 N4 C41 107.1(2) . .
N1 Mo1 N4 C41 -45.4(2) . .
N3 Mo1 N4 C41 31.9(2) . .
N5 Mo1 N4 C42 28.8(2) . .
N2 Mo1 N4 C42 -76.0(2) . .
N1 Mo1 N4 C42 131.51(19) . .
N3 Mo1 N4 C42 -151.16(19) . .
N4 Mo1 N5 C51 22.2(2) . .
N2 Mo1 N5 C51 136.9(2) . .
N1 Mo1 N5 C51 -90.6(2) . .
N3 Mo1 N5 C51 -158.0(2) . .
N4 Mo1 N5 C52 -161.55(18) . .
N2 Mo1 N5 C52 -46.84(19) . .
N1 Mo1 N5 C52 85.71(18) . .
N3 Mo1 N5 C52 18.3(4) . .
C21 N2 C24 C23 0.9(3) . .
Mo1 N2 C24 C23 -167.51(15) . .
C21 N2 C24 C32 178.85(19) . .
Mo1 N2 C24 C32 10.5(3) . .
N2 C24 C23 C22 -0.5(3) . .
C32 C24 C23 C22 -178.1(2) . .
C24 C23 C22 C21 -0.1(3) . .
C23 C22 C21 N2 0.6(3) . .
C23 C22 C21 C211 -175.0(2) . .
C24 N2 C21 C22 -0.9(3) . .
Mo1 N2 C21 C22 163.71(18) . .
C24 N2 C21 C211 175.0(2) . .
Mo1 N2 C21 C211 -20.3(3) . .
C22 C21 C211 C212 109.9(3) . .
N2 C21 C211 C212 -65.3(3) . .
C22 C21 C211 C216 -68.0(3) . .
N2 C21 C211 C216 116.9(2) . .
C212 C211 C216 C215 5.6(3) . .
C21 C211 C216 C215 -176.5(2) . .
C212 C211 C216 C21C -170.6(2) . .
C21 C211 C216 C21C 7.3(3) . .
C211 C216 C215 C214 -3.1(4) . .
C21C C216 C215 C214 173.3(2) . .
C216 C215 C214 C213 -1.2(4) . .
C216 C215 C214 C21B -179.2(3) . .
C215 C214 C213 C212 2.9(4) . .
C21B C214 C213 C212 -179.1(2) . .
C214 C213 C212 C211 -0.3(4) . .
C214 C213 C212 C21A -176.6(2) . .
C216 C211 C212 C213 -4.0(3) . .
C21 C211 C212 C213 178.1(2) . .
C216 C211 C212 C21A 172.2(2) . .
C21 C211 C212 C21A -5.8(3) . .
C33 N3 C31 C14 -164.18(19) . .
C32 N3 C31 C14 75.7(2) . .
Mo1 N3 C31 C14 -31.3(2) . .
C23 C24 C32 N3 -151.5(2) . .
N2 C24 C32 N3 31.1(3) . .
C31 N3 C32 C24 -161.59(18) . .
C33 N3 C32 C24 76.9(2) . .
Mo1 N3 C32 C24 -48.53(18) . .
C11 N1 C14 C13 -1.7(3) . .
Mo1 N1 C14 C13 160.88(16) . .
C11 N1 C14 C31 174.1(2) . .
Mo1 N1 C14 C31 -23.2(3) . .
N3 C31 C14 C13 -147.6(3) . .
N3 C31 C14 N1 37.6(3) . .
N1 C14 C13 C12 1.3(3) . .
C31 C14 C13 C12 -173.9(2) . .
C14 C13 C12 C11 -0.3(3) . .
C13 C12 C11 N1 -0.7(3) . .
C13 C12 C11 C111 169.4(2) . .
C14 N1 C11 C12 1.5(3) . .
Mo1 N1 C11 C12 -157.17(18) . .
C14 N1 C11 C111 -169.1(2) . .
Mo1 N1 C11 C111 32.3(3) . .
C12 C11 C111 C112 -104.3(3) . .
N1 C11 C111 C112 64.5(3) . .
C12 C11 C111 C116 70.3(3) . .
N1 C11 C111 C116 -120.9(3) . .
C112 C111 C116 C115 -4.1(4) . .
C11 C111 C116 C115 -178.7(2) . .
C112 C111 C116 C11C 175.1(2) . .
C11 C111 C116 C11C 0.5(4) . .
C111 C116 C115 C114 2.3(4) . .
C11C C116 C115 C114 -177.0(3) . .
C116 C115 C114 C113 0.8(4) . .
C116 C115 C114 C11B -179.1(3) . .
C115 C114 C113 C112 -2.0(4) . .
C11B C114 C113 C112 177.9(3) . .
C114 C113 C112 C111 0.1(4) . .
C114 C113 C112 C11A 179.3(2) . .
C116 C111 C112 C113 3.0(3) . .
C11 C111 C112 C113 177.7(2) . .
C116 C111 C112 C11A -176.1(2) . .
C11 C111 C112 C11A -1.4(3) . .
C3S C2S C1S C3S 0.8(8) 2_776 .
C2S C1S C3S C4S -176.1(6) . .
C2S C1S C3S C2S -0.8(8) . 2_776
